data_4339886
loop_
_publ_author_name
'Benson, Mark A.'
'Zacchini, Stefano'
'Boomishankar, Ramamoorthy'
'Chan, Yuri'
'Steiner, Alexander'

_publ_section_title
;
 Alkylation and acylation of cyclotriphosphazenes.
;
_journal_issue 17
_journal_name_full 'Inorganic chemistry'
_journal_page_first 7097
_journal_page_last 7108
_journal_paper_doi 10.1021/ic7009463
_journal_volume 46
_journal_year 2007
_chemical_formula_sum 'C26 H54 Cl2 I2 N7 P3'
_chemical_formula_weight 882.37
_chemical_name_systematic
; 
 ? 
;
_space_group_IT_number 2
_symmetry_cell_setting triclinic
_symmetry_space_group_name_Hall '-P 1'
_symmetry_space_group_name_H-M 'P -1'
_atom_sites_solution_hydrogens geom
_atom_sites_solution_primary direct
_atom_sites_solution_secondary difmap
_audit_creation_method SHELXL-97
_cell_angle_alpha 108.4130(10)
_cell_angle_beta 95.7490(10)
_cell_angle_gamma 104.7830(10)
_cell_formula_units_Z 2
_cell_length_a 10.4381(7)
_cell_length_b 11.1776(8)
_cell_length_c 17.3682(12)
_cell_measurement_temperature 100(2)
_cell_volume 1822.6(2)
_computing_structure_refinement 'SHELXL-97 (Sheldrick, 1997)'
_computing_structure_solution 'SHELXS-97 (Sheldrick, 1990)'
_diffrn_ambient_temperature 100(2)
_diffrn_measured_fraction_theta_full 0.983
_diffrn_measured_fraction_theta_max 0.983
_diffrn_measurement_device_type 'Bruker Smart Apex'
_diffrn_measurement_method omega-scans
_diffrn_radiation_monochromator graphite
_diffrn_radiation_source 'fine-focus sealed tube'
_diffrn_radiation_type MoK\a
_diffrn_radiation_wavelength 0.71073
_diffrn_reflns_av_R_equivalents 0.0189
_diffrn_reflns_av_sigmaI/netI 0.0399
_diffrn_reflns_limit_h_max 11
_diffrn_reflns_limit_h_min -12
_diffrn_reflns_limit_k_max 13
_diffrn_reflns_limit_k_min -13
_diffrn_reflns_limit_l_max 17
_diffrn_reflns_limit_l_min -20
_diffrn_reflns_number 9618
_diffrn_reflns_theta_full 25.03
_diffrn_reflns_theta_max 25.03
_diffrn_reflns_theta_min 2.57
_exptl_absorpt_coefficient_mu 2.032
_exptl_absorpt_correction_T_max 1.000
_exptl_absorpt_correction_T_min 0.787
_exptl_absorpt_correction_type empirical
_exptl_absorpt_process_details SADABS
_exptl_crystal_colour colourless
_exptl_crystal_density_diffrn 1.608
_exptl_crystal_density_method 'not measured'
_exptl_crystal_description needle
_exptl_crystal_F_000 888
_exptl_crystal_size_max 0.3
_exptl_crystal_size_mid 0.1
_exptl_crystal_size_min 0.1
_refine_diff_density_max 0.804
_refine_diff_density_min -0.472
_refine_diff_density_rms 0.100
_refine_ls_extinction_method none
_refine_ls_goodness_of_fit_ref 1.037
_refine_ls_hydrogen_treatment mixed
_refine_ls_matrix_type full
_refine_ls_number_parameters 363
_refine_ls_number_reflns 6330
_refine_ls_number_restraints 0
_refine_ls_restrained_S_all 1.037
_refine_ls_R_factor_all 0.0378
_refine_ls_R_factor_gt 0.0305
_refine_ls_shift/su_max 0.001
_refine_ls_shift/su_mean 0.000
_refine_ls_structure_factor_coef Fsqd
_refine_ls_weighting_details 'calc w=1/[\s^2^(Fo^2^)+(0.0400P)^2^+0.5277P] where P=(Fo^2^+2Fc^2^)/3'
_refine_ls_weighting_scheme calc
_refine_ls_wR_factor_gt 0.0730
_refine_ls_wR_factor_ref 0.0765
_reflns_number_gt 5424
_reflns_number_total 6330
_reflns_threshold_expression >2sigma(I)
_cod_data_source_file ic7009463-file003.cif
_cod_data_source_block '[7Me]I.MeI'
_cod_original_sg_symbol_H-M P-1
_cod_database_code 4339886

loop_
_symmetry_equiv_pos_as_xyz
'x, y, z'
'-x, -y, -z'

loop_
_atom_site_label
_atom_site_type_symbol
_atom_site_fract_x
_atom_site_fract_y
_atom_site_fract_z
_atom_site_U_iso_or_equiv
_atom_site_adp_type
_atom_site_occupancy
_atom_site_symmetry_multiplicity
_atom_site_calc_flag
_atom_site_refinement_flags
I1 I 0.67013(2) 0.30383(2) 0.391210(14) 0.01804(8) Uani 1 1 d .
I2 I -0.27534(3) 0.41690(2) 0.143532(16) 0.02618(8) Uani 1 1 d .
C2 C -0.4523(4) 0.4273(4) 0.0775(2) 0.0253(9) Uani 1 1 d .
H2A H -0.4599 0.3825 0.0181 0.038 Uiso 1 1 calc R
H2B H -0.4469 0.5203 0.0887 0.038 Uiso 1 1 calc R
H2C H -0.5318 0.3840 0.0954 0.038 Uiso 1 1 calc R
P1 P 0.32115(9) 0.35736(8) 0.25356(5) 0.01284(19) Uani 1 1 d .
P2 P 0.03820(9) 0.34808(8) 0.28552(5) 0.01267(19) Uani 1 1 d .
P3 P 0.11171(9) 0.34576(9) 0.13386(5) 0.01367(19) Uani 1 1 d .
Cl1 Cl 0.03048(10) 0.17921(10) 0.03352(6) 0.0291(2) Uani 1 1 d .
Cl2 Cl 0.11346(10) 0.48226(10) 0.08204(6) 0.0312(2) Uani 1 1 d .
N1 N 0.2029(3) 0.3669(3) 0.31300(17) 0.0129(6) Uani 1 1 d .
N2 N 0.0115(3) 0.3513(3) 0.19443(17) 0.0143(6) Uani 1 1 d .
N3 N 0.2602(3) 0.3547(3) 0.16520(18) 0.0168(6) Uani 1 1 d .
N4 N 0.3720(3) 0.2304(3) 0.24422(18) 0.0173(6) Uani 1 1 d .
H4 H 0.4430 0.2420 0.2808 0.021 Uiso 1 1 calc R
N5 N 0.4544(3) 0.4784(3) 0.30599(18) 0.0165(6) Uani 1 1 d .
H5 H 0.5299 0.4584 0.3131 0.020 Uiso 1 1 calc R
N6 N -0.0546(3) 0.2120(3) 0.29146(17) 0.0150(6) Uani 1 1 d .
H6 H -0.0833 0.2154 0.3378 0.018 Uiso 1 1 calc R
N7 N 0.0005(3) 0.4594(3) 0.35657(17) 0.0155(6) Uani 1 1 d .
H7 H -0.0702 0.4307 0.3769 0.019 Uiso 1 1 calc R
C1 C 0.2444(4) 0.3625(4) 0.3968(2) 0.0188(8) Uani 1 1 d .
H1A H 0.2529 0.4478 0.4392 0.028 Uiso 1 1 calc R
H1B H 0.3315 0.3445 0.4004 0.028 Uiso 1 1 calc R
H1C H 0.1760 0.2922 0.4055 0.028 Uiso 1 1 calc R
C41 C 0.3135(3) 0.0973(3) 0.1816(2) 0.0152(7) Uani 1 1 d .
H41 H 0.2226 0.0902 0.1527 0.018 Uiso 1 1 calc R
C42 C 0.4039(4) 0.0724(3) 0.1179(2) 0.0178(8) Uani 1 1 d .
H42A H 0.4970 0.0894 0.1468 0.021 Uiso 1 1 calc R
H42B H 0.4070 0.1345 0.0877 0.021 Uiso 1 1 calc R
C43 C 0.3516(4) -0.0700(3) 0.0559(2) 0.0200(8) Uani 1 1 d .
H43A H 0.2623 -0.0842 0.0231 0.024 Uiso 1 1 calc R
H43B H 0.4145 -0.0842 0.0174 0.024 Uiso 1 1 calc R
C44 C 0.3384(4) -0.1700(3) 0.0999(2) 0.0222(8) Uani 1 1 d .
H44A H 0.3000 -0.2609 0.0587 0.027 Uiso 1 1 calc R
H44B H 0.4288 -0.1619 0.1285 0.027 Uiso 1 1 calc R
C45 C 0.2470(4) -0.1457(3) 0.1627(2) 0.0237(9) Uani 1 1 d .
H45A H 0.1541 -0.1637 0.1331 0.028 Uiso 1 1 calc R
H45B H 0.2439 -0.2075 0.1931 0.028 Uiso 1 1 calc R
C46 C 0.2967(4) -0.0044(3) 0.2240(2) 0.0235(8) Uani 1 1 d .
H46A H 0.3845 0.0097 0.2584 0.028 Uiso 1 1 calc R
H46B H 0.2316 0.0090 0.2612 0.028 Uiso 1 1 calc R
C51 C 0.4628(4) 0.6191(3) 0.3432(2) 0.0165(7) Uani 1 1 d .
H51 H 0.3709 0.6246 0.3517 0.020 Uiso 1 1 calc R
C52 C 0.5584(4) 0.6794(3) 0.4273(2) 0.0210(8) Uani 1 1 d .
H52A H 0.6477 0.6669 0.4204 0.025 Uiso 1 1 calc R
H52B H 0.5222 0.6333 0.4643 0.025 Uiso 1 1 calc R
C53 C 0.5753(4) 0.8273(3) 0.4668(2) 0.0262(9) Uani 1 1 d .
H53A H 0.4879 0.8391 0.4795 0.031 Uiso 1 1 calc R
H53B H 0.6420 0.8651 0.5195 0.031 Uiso 1 1 calc R
C54 C 0.6224(4) 0.9014(4) 0.4097(2) 0.0251(9) Uani 1 1 d .
H54A H 0.6279 0.9957 0.4357 0.030 Uiso 1 1 calc R
H54B H 0.7137 0.8971 0.4013 0.030 Uiso 1 1 calc R
C55 C 0.5251(4) 0.8416(3) 0.3263(2) 0.0223(8) Uani 1 1 d .
H55A H 0.5596 0.8886 0.2894 0.027 Uiso 1 1 calc R
H55B H 0.4359 0.8532 0.3342 0.027 Uiso 1 1 calc R
C56 C 0.5092(4) 0.6940(3) 0.2860(2) 0.0200(8) Uani 1 1 d .
H56A H 0.4423 0.6565 0.2333 0.024 Uiso 1 1 calc R
H56B H 0.5967 0.6830 0.2731 0.024 Uiso 1 1 calc R
C61 C -0.0935(3) 0.0833(3) 0.2236(2) 0.0152(7) Uani 1 1 d .
H61 H -0.0250 0.0864 0.1873 0.018 Uiso 1 1 calc R
C62 C -0.0916(4) -0.0262(3) 0.2578(2) 0.0202(8) Uani 1 1 d .
H62A H -0.1559 -0.0285 0.2959 0.024 Uiso 1 1 calc R
H62B H -0.0001 -0.0074 0.2896 0.024 Uiso 1 1 calc R
C63 C -0.1303(4) -0.1601(3) 0.1881(2) 0.0250(9) Uani 1 1 d .
H63A H -0.1342 -0.2300 0.2121 0.030 Uiso 1 1 calc R
H63B H -0.0597 -0.1609 0.1540 0.030 Uiso 1 1 calc R
C64 C -0.2666(4) -0.1912(3) 0.1327(2) 0.0233(8) Uani 1 1 d .
H64A H -0.2829 -0.2743 0.0851 0.028 Uiso 1 1 calc R
H64B H -0.3393 -0.2048 0.1643 0.028 Uiso 1 1 calc R
C65 C -0.2711(4) -0.0795(3) 0.1008(2) 0.0203(8) Uani 1 1 d .
H65A H -0.2088 -0.0759 0.0616 0.024 Uiso 1 1 calc R
H65B H -0.3636 -0.0982 0.0704 0.024 Uiso 1 1 calc R
C66 C -0.2313(3) 0.0546(3) 0.1710(2) 0.0184(8) Uani 1 1 d .
H66A H -0.2287 0.1249 0.1475 0.022 Uiso 1 1 calc R
H66B H -0.3001 0.0551 0.2063 0.022 Uiso 1 1 calc R
C71 C 0.0692(3) 0.6030(3) 0.3917(2) 0.0147(7) Uani 1 1 d .
H71 H 0.1632 0.6184 0.4203 0.018 Uiso 1 1 calc R
C72 C -0.0087(4) 0.6625(3) 0.4566(2) 0.0172(8) Uani 1 1 d .
H72A H -0.1043 0.6400 0.4299 0.021 Uiso 1 1 calc R
H72B H -0.0063 0.6231 0.5002 0.021 Uiso 1 1 calc R
C73 C 0.0509(4) 0.8115(3) 0.4957(2) 0.0202(8) Uani 1 1 d .
H73A H 0.1425 0.8337 0.5286 0.024 Uiso 1 1 calc R
H73B H -0.0059 0.8469 0.5339 0.024 Uiso 1 1 calc R
C74 C 0.0599(4) 0.8771(3) 0.4303(2) 0.0199(8) Uani 1 1 d .
H74A H -0.0323 0.8641 0.4017 0.024 Uiso 1 1 calc R
H74B H 0.1052 0.9734 0.4575 0.024 Uiso 1 1 calc R
C75 C 0.1386(4) 0.8177(3) 0.3673(2) 0.0205(8) Uani 1 1 d .
H75A H 0.2332 0.8386 0.3952 0.025 Uiso 1 1 calc R
H75B H 0.1396 0.8582 0.3242 0.025 Uiso 1 1 calc R
C76 C 0.0770(4) 0.6683(3) 0.3267(2) 0.0178(8) Uani 1 1 d .
H76A H 0.1327 0.6326 0.2878 0.021 Uiso 1 1 calc R
H76B H -0.0149 0.6473 0.2947 0.021 Uiso 1 1 calc R

loop_
_atom_site_aniso_label
_atom_site_aniso_U_11
_atom_site_aniso_U_22
_atom_site_aniso_U_33
_atom_site_aniso_U_23
_atom_site_aniso_U_13
_atom_site_aniso_U_12
I1 0.01416(13) 0.02434(14) 0.01750(14) 0.00840(10) 0.00377(9) 0.00756(10)
I2 0.02587(15) 0.02340(14) 0.02784(16) 0.00882(12) -0.00183(11) 0.00817(11)
C2 0.017(2) 0.034(2) 0.031(2) 0.0162(19) 0.0061(17) 0.0115(17)
P1 0.0127(5) 0.0134(4) 0.0143(5) 0.0058(4) 0.0033(4) 0.0057(4)
P2 0.0142(5) 0.0119(4) 0.0138(5) 0.0053(4) 0.0043(4) 0.0056(4)
P3 0.0161(5) 0.0159(4) 0.0125(5) 0.0075(4) 0.0040(4) 0.0071(4)
Cl1 0.0268(5) 0.0330(5) 0.0171(5) -0.0026(4) 0.0031(4) 0.0064(4)
Cl2 0.0354(6) 0.0393(6) 0.0371(6) 0.0318(5) 0.0113(5) 0.0173(5)
N1 0.0131(15) 0.0152(15) 0.0110(15) 0.0049(12) 0.0039(12) 0.0045(12)
N2 0.0137(15) 0.0169(15) 0.0153(16) 0.0075(13) 0.0036(12) 0.0072(12)
N3 0.0139(16) 0.0239(16) 0.0174(16) 0.0107(14) 0.0065(12) 0.0082(13)
N4 0.0199(16) 0.0163(15) 0.0160(16) 0.0037(13) -0.0026(12) 0.0108(13)
N5 0.0119(15) 0.0168(15) 0.0244(17) 0.0096(13) 0.0026(13) 0.0079(12)
N6 0.0188(16) 0.0165(15) 0.0111(15) 0.0061(13) 0.0073(12) 0.0044(12)
N7 0.0177(16) 0.0126(14) 0.0193(16) 0.0067(13) 0.0105(13) 0.0059(12)
C1 0.021(2) 0.0228(19) 0.0123(19) 0.0055(16) 0.0020(15) 0.0079(16)
C41 0.0147(18) 0.0118(17) 0.0173(19) 0.0032(15) 0.0032(14) 0.0035(14)
C42 0.0182(19) 0.0155(18) 0.0177(19) 0.0043(15) 0.0041(15) 0.0035(15)
C43 0.022(2) 0.0172(18) 0.020(2) 0.0052(16) 0.0075(16) 0.0046(16)
C44 0.027(2) 0.0137(18) 0.024(2) 0.0027(16) 0.0090(17) 0.0078(16)
C45 0.030(2) 0.0189(19) 0.026(2) 0.0102(17) 0.0133(17) 0.0066(17)
C46 0.028(2) 0.021(2) 0.027(2) 0.0109(17) 0.0123(17) 0.0096(17)
C51 0.0174(19) 0.0111(17) 0.021(2) 0.0048(15) 0.0059(15) 0.0048(15)
C52 0.021(2) 0.0182(19) 0.022(2) 0.0083(16) 0.0037(16) 0.0021(16)
C53 0.033(2) 0.019(2) 0.020(2) 0.0031(17) 0.0054(17) 0.0020(17)
C54 0.023(2) 0.0167(19) 0.035(2) 0.0075(18) 0.0102(18) 0.0059(16)
C55 0.024(2) 0.0163(19) 0.032(2) 0.0126(17) 0.0134(17) 0.0073(16)
C56 0.025(2) 0.0205(19) 0.018(2) 0.0094(16) 0.0045(16) 0.0097(16)
C61 0.0156(18) 0.0126(17) 0.0181(19) 0.0053(15) 0.0046(14) 0.0051(14)
C62 0.021(2) 0.0174(19) 0.023(2) 0.0098(16) 0.0008(16) 0.0061(16)
C63 0.031(2) 0.0173(19) 0.032(2) 0.0133(18) 0.0049(18) 0.0115(17)
C64 0.022(2) 0.0169(19) 0.028(2) 0.0061(17) 0.0054(17) 0.0029(16)
C65 0.018(2) 0.023(2) 0.019(2) 0.0061(16) 0.0031(15) 0.0063(16)
C66 0.0175(19) 0.0234(19) 0.019(2) 0.0108(16) 0.0068(15) 0.0092(16)
C71 0.0148(18) 0.0093(16) 0.0171(19) 0.0010(14) 0.0030(14) 0.0037(14)
C72 0.020(2) 0.0206(19) 0.0162(19) 0.0090(16) 0.0089(15) 0.0102(16)
C73 0.029(2) 0.0202(19) 0.018(2) 0.0078(16) 0.0105(16) 0.0138(17)
C74 0.025(2) 0.0184(19) 0.019(2) 0.0087(16) 0.0051(16) 0.0088(16)
C75 0.027(2) 0.0171(18) 0.022(2) 0.0098(16) 0.0100(16) 0.0091(16)
C76 0.024(2) 0.0185(18) 0.0138(19) 0.0061(15) 0.0077(15) 0.0093(16)

loop_
_atom_type_symbol
_atom_type_description
_atom_type_scat_dispersion_real
_atom_type_scat_dispersion_imag
_atom_type_scat_source
C C 0.0033 0.0016 'International Tables Vol C Tables 4.2.6.8 and 6.1.1.4'
H H 0.0000 0.0000 'International Tables Vol C Tables 4.2.6.8 and 6.1.1.4'
N N 0.0061 0.0033 'International Tables Vol C Tables 4.2.6.8 and 6.1.1.4'
P P 0.1023 0.0942 'International Tables Vol C Tables 4.2.6.8 and 6.1.1.4'
Cl Cl 0.1484 0.1585 'International Tables Vol C Tables 4.2.6.8 and 6.1.1.4'
I I -0.4742 1.8119 'International Tables Vol C Tables 4.2.6.8 and 6.1.1.4'

loop_
_geom_angle_atom_site_label_1
_geom_angle_atom_site_label_2
_geom_angle_atom_site_label_3
_geom_angle
C2 I2 N2 163.94(12)
N3 P1 N4 110.43(15)
N3 P1 N5 116.81(15)
N4 P1 N5 102.43(15)
N3 P1 N1 108.61(14)
N4 P1 N1 112.60(14)
N5 P1 N1 105.91(14)
N2 P2 N7 115.98(14)
N2 P2 N6 111.81(15)
N7 P2 N6 102.19(14)
N2 P2 N1 108.39(14)
N7 P2 N1 107.51(15)
N6 P2 N1 110.79(14)
N2 P3 N3 119.45(15)
N2 P3 Cl2 109.74(11)
N3 P3 Cl2 108.90(12)
N2 P3 Cl1 108.32(12)
N3 P3 Cl1 108.54(12)
Cl2 P3 Cl1 100.16(6)
C1 N1 P2 115.2(2)
C1 N1 P1 114.2(2)
P2 N1 P1 129.18(17)
P3 N2 P2 126.53(18)
P3 N2 I2 118.44(13)
P2 N2 I2 114.50(12)
P3 N3 P1 126.43(18)
C41 N4 P1 127.3(2)
C51 N5 P1 126.8(2)
C61 N6 P2 123.5(2)
C71 N7 P2 128.2(2)
N4 C41 C46 109.2(3)
N4 C41 C42 110.2(3)
C46 C41 C42 110.8(3)
C41 C42 C43 111.3(3)
C44 C43 C42 111.4(3)
C45 C44 C43 110.2(3)
C46 C45 C44 111.6(3)
C45 C46 C41 112.5(3)
N5 C51 C52 109.1(3)
N5 C51 C56 110.9(3)
C52 C51 C56 111.3(3)
C51 C52 C53 111.0(3)
C54 C53 C52 111.5(3)
C55 C54 C53 110.7(3)
C54 C55 C56 110.9(3)
C51 C56 C55 111.0(3)
N6 C61 C62 110.2(3)
N6 C61 C66 111.5(3)
C62 C61 C66 111.0(3)
C61 C62 C63 110.8(3)
C62 C63 C64 112.3(3)
C65 C64 C63 111.4(3)
C66 C65 C64 112.0(3)
C61 C66 C65 111.1(3)
N7 C71 C76 113.1(3)
N7 C71 C72 106.8(3)
C76 C71 C72 111.0(3)
C73 C72 C71 111.6(3)
C72 C73 C74 111.6(3)
C75 C74 C73 110.5(3)
C74 C75 C76 111.7(3)
C75 C76 C71 110.7(3)

loop_
_geom_bond_atom_site_label_1
_geom_bond_atom_site_label_2
_geom_bond_distance
I2 C2 2.124(4)
I2 N2 3.359(3)
P1 N3 1.590(3)
P1 N4 1.606(3)
P1 N5 1.613(3)
P1 N1 1.689(3)
P2 N2 1.592(3)
P2 N7 1.614(3)
P2 N6 1.622(3)
P2 N1 1.678(3)
P3 N2 1.555(3)
P3 N3 1.557(3)
P3 Cl2 1.9988(12)
P3 Cl1 2.0175(13)
N1 C1 1.495(4)
N4 C41 1.466(4)
N5 C51 1.474(4)
N6 C61 1.469(4)
N7 C71 1.473(4)
C41 C46 1.522(4)
C41 C42 1.531(4)
C42 C43 1.532(5)
C43 C44 1.527(5)
C44 C45 1.526(5)
C45 C46 1.518(5)
C51 C52 1.525(5)
C51 C56 1.530(5)
C52 C53 1.532(5)
C53 C54 1.523(5)
C54 C55 1.523(5)
C55 C56 1.532(5)
C61 C62 1.523(4)
C61 C66 1.524(5)
C62 C63 1.523(5)
C63 C64 1.527(5)
C64 C65 1.527(5)
C65 C66 1.526(5)
C71 C76 1.524(4)
C71 C72 1.536(4)
C72 C73 1.515(5)
C73 C74 1.533(4)
C74 C75 1.520(5)
C75 C76 1.523(5)

loop_
_geom_hbond_atom_site_label_D
_geom_hbond_atom_site_label_H
_geom_hbond_atom_site_label_A
_geom_hbond_distance_DH
_geom_hbond_distance_HA
_geom_hbond_distance_DA
_geom_hbond_angle_DHA
_geom_hbond_site_symmetry_A
N4 H4 I1 0.88 2.68 3.557(3) 173.7 .
N5 H5 I1 0.88 3.06 3.804(3) 144.1 .
N6 H6 I1 0.88 3.11 3.700(3) 126.5 1_455
N7 H7 I1 0.88 2.80 3.646(3) 162.8 1_455
